data_9004710
loop_
_publ_author_name
'Piilonen, P. C.'
'McDonald, A. M.'
'Lalonde, A. E.'

_publ_section_title
;
 Insights into astrophyllite-group minerals II: Crystal chemistry
 Note: sample NOR1, nepheline syenite pegmatite
;
_journal_name_full 'The Canadian Mineralogist'
_journal_page_first 27
_journal_page_last 54
_journal_paper_doi 10.2113/gscanmin.41.1.27
_journal_volume 41
_journal_year 2003
_chemical_compound_source 'Langesundsfjord area, Oslo Rift Valley, Norway'
_chemical_formula_sum
;Ca0.179 F0.5 Fe4.207 H8 K1.828 Mg0.075 Mn1.774 Na0.547 Nb0.356 O30 Rb0.172
 Si8 Ti1.644
;
_chemical_name_mineral Astrophyllite
_space_group_IT_number 2
_symmetry_space_group_name_Hall '-P 1'
_symmetry_space_group_name_H-M 'P -1'
_cell_angle_alpha 113.062
_cell_angle_beta 94.614
_cell_angle_gamma 103.098
_cell_formula_units_Z 1
_cell_length_a 5.3857
_cell_length_b 11.9072
_cell_length_c 11.7105
_cell_volume 660.878
_database_code_amcsd 0005803
_exptl_crystal_density_diffrn 3.202
_cod_original_formula_sum
;Mn1.774 Na.547 Fe4.207 Mg.075 (Ti1.644 Nb.356) Si8 (K1.828 Rb.172) Ca.179 O30
 F.5 H8
;
_cod_database_code 9004710

loop_
_space_group_symop_operation_xyz
x,y,z
-x,-y,-z

loop_
_atom_site_aniso_label
_atom_site_aniso_U_11
_atom_site_aniso_U_22
_atom_site_aniso_U_33
_atom_site_aniso_U_12
_atom_site_aniso_U_13
_atom_site_aniso_U_23
Mn(1) 0.00800 0.00860 0.01160 0.00200 0.00210 0.00470
Na(1) 0.00800 0.00860 0.01160 0.00200 0.00210 0.00470
Fe(2) 0.00900 0.00990 0.01410 0.00310 0.00350 0.00630
Fe(3) 0.00880 0.01020 0.01440 0.00280 0.00320 0.00640
Fe(4) 0.00770 0.00750 0.01160 0.00140 0.00120 0.00380
Mg(4) 0.00770 0.00750 0.01160 0.00140 0.00120 0.00380
Ti 0.00500 0.00690 0.01120 0.00160 0.00180 0.00440
Nb 0.00500 0.00690 0.01120 0.00160 0.00180 0.00440
Si(1) 0.01010 0.00800 0.01010 0.00160 0.00120 0.00430
Si(2) 0.01150 0.00710 0.01180 0.00220 0.00150 0.00430
Si(3) 0.01130 0.00860 0.01120 0.00230 0.00170 0.00520
Si(4) 0.00980 0.00690 0.00850 0.00170 0.00100 0.00360
K 0.06120 0.07270 0.02490 0.01740 0.00540 0.01280
Rb 0.06120 0.07270 0.02490 0.01740 0.00540 0.01280
Na 0.02640 0.01540 0.01080 0.00290 0.00150 0.00390
Ca 0.02640 0.01540 0.01080 0.00290 0.00150 0.00390
O(1) 0.00920 0.01030 0.00900 0.00280 0.00310 0.00170
O(2) 0.00940 0.01120 0.01010 0.00250 0.00120 0.00250
O(3) 0.01050 0.01270 0.01000 0.00090 0.00040 0.00420
O-H(4) 0.01340 0.00930 0.01440 0.00400 0.00190 0.00470
O-H(5) 0.01740 0.01280 0.01330 0.00190 0.00310 0.00580
O(6) 0.01210 0.01000 0.00860 0.00200 0.00050 0.00260
O(7) 0.00910 0.01310 0.01040 0.00360 0.00160 0.00570
O(8) 0.01320 0.02240 0.01600 -0.00130 0.00390 0.00590
O(9) 0.02450 0.03460 0.01520 -0.01810 0.00720 -0.00090
O(10) 0.02670 0.01910 0.01360 0.00980 0.00120 0.00460
O(11) 0.05540 0.04710 0.01700 0.04300 0.01350 0.01550
O(12) 0.04250 0.03230 0.01390 0.02930 -0.00960 -0.00230
O(13) 0.04650 0.00570 0.01290 0.00150 0.00090 0.00300
O(14) 0.04030 0.01340 0.01710 0.00290 0.00270 0.00860
O(15) 0.02060 0.04750 0.01680 -0.02150 -0.00550 0.01760
F(16) 0.02310 0.01700 0.01180 0.00530 0.00150 0.00650

loop_
_atom_site_label
_atom_site_fract_x
_atom_site_fract_y
_atom_site_fract_z
_atom_site_occupancy
_atom_site_U_iso_or_equiv
Mn(1) 0.84990 0.20611 0.47983 0.88700 0.00930
Na(1) 0.84990 0.20611 0.47983 0.11300 0.00930
Fe(2) 0.28060 0.06742 0.48877 0.95500 0.01040
Fe(3) 0.42280 0.35251 0.48585 0.93600 0.01060
Fe(4) 0.00000 0.50000 0.50000 0.42500 0.00920
Mg(4) 0.00000 0.50000 0.50000 0.07500 0.00920
Ti 0.07910 0.08609 0.19716 0.82200 0.00750
Nb 0.07910 0.08609 0.19716 0.17800 0.00750
Si(1) 0.67820 0.27240 0.23240 1.00000 0.00940
Si(2) 0.81400 0.54640 0.25390 1.00000 0.01020
Si(3) 0.37970 0.67490 0.25650 1.00000 0.01020
Si(4) 0.50690 0.93170 0.23610 1.00000 0.00840
K 0.13730 0.27310 0.99660 0.91400 0.05590
Rb 0.13730 0.27310 0.99660 0.08600 0.05590
Na 0.50000 0.00000 0.00000 0.32100 0.01870
Ca 0.50000 0.00000 0.00000 0.17900 0.01870
O(1) 0.72600 0.31950 0.38470 1.00000 0.01020
O(2) 0.14910 0.16070 0.37060 1.00000 0.01100
O(3) 0.12730 0.39250 0.59360 1.00000 0.01170
O-H(4) 0.29610 0.46280 0.39990 1.00000 0.01240
O-H(5) 0.99040 0.11740 0.59270 1.00000 0.01480
O(6) 0.55690 0.25710 0.59010 1.00000 0.01100
O(7) 0.57320 0.01460 0.38840 1.00000 0.01050
O(8) 0.07560 0.59060 0.20140 1.00000 0.01900
O(9) 0.24720 0.04030 0.82660 1.00000 0.03300
O(10) 0.42820 0.41430 0.79890 1.00000 0.02010
O(11) 0.12800 0.80770 0.83050 1.00000 0.03370
O(12) 0.26530 0.95720 0.17130 1.00000 0.03110
O(13) 0.26690 0.60730 0.80610 1.00000 0.02340
O(14) 0.57250 0.22050 0.80160 1.00000 0.02390
O(15) 0.38300 0.19180 0.16830 1.00000 0.03310
F(16) 0.00000 0.00000 0.00000 0.50000 0.01730
H(1) 0.33000 0.37900 0.35900 1.00000 0.04000
H(2) 1.01000 0.15200 0.68510 1.00000 0.04000

loop_
_cod_changelog_entry_id
_cod_changelog_entry_author
_cod_changelog_entry_date
_cod_changelog_entry_text
1
;cod-tools version 3.10.1
Id: cif_fix_AMCSD_aniso_labels 10200 2024-08-01 14:09:44Z saulius
;
2024-08-02T12:20:43+03:00
;Changed the following '_atom_site_aniso_label' values:
'OH(4)' -> 'O-H(4)'
'OH(5)' -> 'O-H(5)'
;

loop_
_cod_related_entry_id
_cod_related_entry_database
_cod_related_entry_code
1 AMCSD 0005803
